data_3000466
loop_
_publ_author_name
'Boris Shivachev'
'Vanya Kurteva'
'Rusi Rusew'
'Zhanina Petkova'

_journal_name_full 'To be published in The Journal of Heterocyclic Chemistry'
_chemical_formula_sum 'C7 H8 N4 S4'
_space_group_name_Hall '-P 2ybc'
_space_group_name_H-M_alt 'P 1 21/c 1'
_cell_angle_alpha 90
_cell_angle_beta 114.237(2)
_cell_angle_gamma 90
_cell_length_a 13.6976(9)
_cell_length_b 5.6120(3)
_cell_length_c 16.5588(11)
_cell_measurement_temperature 290
_cell_volume 1160.69(13)
_diffrn_ambient_temperature 290
_diffrn_radiation_type MoK\a
_diffrn_radiation_wavelength 0.71073
_refine_ls_goodness_of_fit_ref 1.064
_refine_ls_R_factor_all 0.0345
_refine_ls_R_factor_gt 0.0297
_refine_ls_wR_factor_gt 0.0687
_refine_ls_wR_factor_ref 0.0722
_cod_database_code 3000466
_cod_hold_until_date 2024-09-18

loop_
_atom_site_label
_atom_site_fract_x
_atom_site_fract_y
_atom_site_fract_z
? ? ? ?
